data_7133061
loop_
_publ_author_name
'Shohel, Mohammad'
'Nyman, May'

_publ_section_title
;
 Uranyl-Tc(VII)/Tc(V) hybrid clusters.
;
_journal_issue 45
_journal_name_full 'Chemical communications (Cambridge, England)'
_journal_page_first 5820
_journal_page_last 5823
_journal_paper_doi 10.1039/d4cc01726a
_journal_volume 60
_journal_year 2024
_chemical_formula_moiety 'C4 H6 Na O14 Re U2'
_chemical_formula_sum 'C4 H6 Na O14 Re U2'
_chemical_formula_weight 963.34
_space_group_crystal_system monoclinic
_space_group_IT_number 12
_space_group_name_Hall '-C 2y'
_space_group_name_H-M_alt 'C 1 2/m 1'
_atom_sites_solution_hydrogens geom
_atom_sites_solution_primary dual
_audit_creation_date 2023-07-14
_audit_creation_method
;
Olex2 1.3
(compiled 2020.11.12 svn.r5f609507 for OlexSys, GUI svn.r6408)
;
_audit_update_record
;
2024-02-11 deposited with the CCDC.	2024-05-06 downloaded from the CCDC.
;
_cell_angle_alpha 90
_cell_angle_beta 113.798(4)
_cell_angle_gamma 90
_cell_formula_units_Z 4
_cell_length_a 15.2417(5)
_cell_length_b 8.1267(2)
_cell_length_c 15.0583(5)
_cell_measurement_reflns_used 6401
_cell_measurement_temperature 223.00(10)
_cell_measurement_theta_max 77.1190
_cell_measurement_theta_min 3.2010
_cell_volume 1706.60(10)
_computing_cell_refinement 'CrysAlisPro 1.171.41.123a (Rigaku OD, 2022)'
_computing_data_collection 'CrysAlisPro 1.171.41.123a (Rigaku OD, 2022)'
_computing_data_reduction 'CrysAlisPro 1.171.41.123a (Rigaku OD, 2022)'
_computing_molecular_graphics 'Olex2 1.3 (Dolomanov et al., 2009)'
_computing_publication_material 'Olex2 1.3 (Dolomanov et al., 2009)'
_computing_structure_refinement 'SHELXL 2018/3 (Sheldrick, 2015)'
_computing_structure_solution 'SHELXT  (Sheldrick, 2015)'
_diffrn_ambient_environment N~2~
_diffrn_ambient_temperature 223.00(10)
_diffrn_detector 'Hybrid Pixel Array Detector'
_diffrn_detector_area_resol_mean 10.0000
_diffrn_detector_type HyPix
_diffrn_measured_fraction_theta_full 0.989
_diffrn_measured_fraction_theta_max 0.989
_diffrn_measurement_details
;
List of Runs (angles in degrees, time in seconds):

  # Type    Start    End  Width  t~exp~   \w     \q     \k     \f   Frames
#--------------------------------------------------------------------------
  1  \w    -68.00 -33.00   0.50    6.00    --  -47.14 125.00 120.00   70
  2  \w    -70.00   1.00   0.50    6.00    --  -47.14  77.00 -60.00  142
  3  \w   -119.00 -93.00   0.50    6.00    --  -47.14-125.00-180.00   52
  4  \w    -26.00  25.00   0.50    6.00    --  -47.14  19.00  60.00  102
  5  \w    -41.00  25.00   0.50    6.00    --  -47.14  37.00-180.00  132
  6  \w   -119.00 -79.00   0.50    6.00    --  -47.14-125.00 -30.00   80
  7  \w     48.00  84.00   0.50    6.00    --   47.14-125.00-180.00   72
  8  \w     84.00 114.00   0.50    6.00    --   47.14  57.00 -90.00   60
  9  \w     33.00  66.00   0.50    6.00    --   47.14  57.00 -90.00   66
 10  \w     94.00 119.00   0.50    6.00    --   47.14  77.00-150.00   50
 11  \w     89.00 117.00   0.50    6.00    --   47.14  77.00 150.00   56
 12  \w     41.00 105.00   0.50    8.00    --  107.75 -77.00  60.00  128
 13  \w     36.00  70.00   0.50    8.00    --  107.75 -88.00  58.18   68
 14  \w     95.00 131.00   0.50    8.00    --  107.75  45.00 120.00   72
 15  \w     99.00 178.00   0.50    8.00    --  107.75  15.00  60.00  158
 16  \w    124.00 177.00   0.50    8.00    --  107.75  15.00 150.00  106
 17  \w     87.00 134.00   0.50    8.00    --  107.75 -87.00 -43.15   94
 18  \w     35.00  70.00   0.50    8.00    --  107.75 -88.00 168.77   70
 19  \w     36.00  66.00   0.50    8.00    --  107.75 -61.00   0.00   60
 20  \w     94.00 120.00   0.50    8.00    --  107.75  15.00 150.00   52
 21  \w     45.00 103.00   0.50    8.00    --  107.75 -77.00 -90.00  116
 22  \w     65.00  91.00   0.50    8.00    --  107.75 -77.00   0.00   52
 23  \w     37.00  70.00   0.50    8.00    --  107.75 -61.00-180.00   66
 24  \w    103.00 175.00   0.50    8.00    --  107.75  45.00 -90.00  144
 25  \w     44.00  71.00   0.50    8.00    --  107.75 -61.00 150.00   54
 26  \w     39.00  65.00   0.50    8.00    --  107.75 -61.00 -90.00   52
 27  \w     38.00  64.00   0.50    8.00    --  107.75 -87.00 -43.15   52
 28  \w     95.00 151.00   0.50    8.00    --  107.75 125.00 120.00  112
 29  \w     37.00  68.00   0.50    8.00    --  107.75 -61.00 120.00   62
 30  \w    145.00 171.00   0.50    8.00    --  107.75  45.00 120.00   52
 31  \w     44.00  70.00   0.50    8.00    --  107.75 -61.00 -60.00   52
 32  \w     50.00 102.00   0.50    8.00    --  107.75 -77.00 120.00  104
 33  \w    143.00 169.00   0.50    8.00    --  107.75  15.00  90.00   52
 34  \w    107.00 133.00   0.50    8.00    --  107.75  15.00  90.00   52
 35  \w    101.00 177.00   0.50    8.00    --  107.75  45.00   0.00  152
 36  \w     37.00  62.00   0.50    8.00    --  107.75 -61.00  60.00   50
 37  \w     67.00 109.00   0.50    8.00    --  107.75-125.00-120.00   84
 38  \w     78.00 122.00   0.50    8.00    --  107.75 -88.00  58.18   88
 39  \w     85.00 130.00   0.50    8.00    --  107.75 -88.00 168.77   90
 40  \w     91.00 139.00   0.50    8.00    --  107.75  61.00-120.00   96
 41  \w     98.00 136.00   0.50    8.00    --  107.75 -88.00-124.15   76
 42  \w     50.00 103.00   0.50    8.00    --  107.75 -77.00 -30.00  106
 43  \w     49.00 108.00   0.50    8.00    --  107.75-125.00 -90.00  118
 44  \w     60.00  94.00   0.50    8.00    --  107.75 -88.00-124.15   68
;
_diffrn_measurement_device 'four-circle diffractometer'
_diffrn_measurement_device_type 'XtaLAB Synergy, Dualflex, HyPix'
_diffrn_measurement_method '\w scans'
_diffrn_orient_matrix_type 'CrysAlisPro convention (1999,Acta A55,543-557)'
_diffrn_orient_matrix_UB_11 0.0718701000
_diffrn_orient_matrix_UB_12 0.0981859000
_diffrn_orient_matrix_UB_13 -0.0274936000
_diffrn_orient_matrix_UB_21 0.0045721000
_diffrn_orient_matrix_UB_22 -0.1430442000
_diffrn_orient_matrix_UB_23 -0.0651208000
_diffrn_orient_matrix_UB_31 -0.0837444000
_diffrn_orient_matrix_UB_32 0.0764085000
_diffrn_orient_matrix_UB_33 -0.0866439000
_diffrn_radiation_monochromator mirror
_diffrn_radiation_probe x-ray
_diffrn_radiation_type 'Cu K\a'
_diffrn_radiation_wavelength 1.54184
_diffrn_reflns_av_unetI/netI 0.0403
_diffrn_reflns_Laue_measured_fraction_full 0.989
_diffrn_reflns_Laue_measured_fraction_max 0.989
_diffrn_reflns_limit_h_max 16
_diffrn_reflns_limit_h_min -18
_diffrn_reflns_limit_k_max 9
_diffrn_reflns_limit_k_min 0
_diffrn_reflns_limit_l_max 18
_diffrn_reflns_limit_l_min 0
_diffrn_reflns_number 1669
_diffrn_reflns_point_group_measured_fraction_full 0.989
_diffrn_reflns_point_group_measured_fraction_max 0.989
_diffrn_reflns_theta_full 67.684
_diffrn_reflns_theta_max 68.236
_diffrn_reflns_theta_min 3.208
_diffrn_source 'micro-focus sealed X-ray tube'
_diffrn_source_type 'PhotonJet (Cu) X-ray Source'
_exptl_absorpt_coefficient_mu 67.259
_exptl_absorpt_correction_T_max 1.00000
_exptl_absorpt_correction_T_min 0.29089
_exptl_absorpt_correction_type multi-scan
_exptl_absorpt_process_details
;
CrysAlisPro 1.171.41.123a (Rigaku Oxford Diffraction, 2022)
Empirical absorption correction using spherical harmonics,
implemented in SCALE3 ABSPACK scaling algorithm.
;
_exptl_crystal_colour 'clear yellowish yellow'
_exptl_crystal_colour_lustre clear
_exptl_crystal_colour_modifier yellowish
_exptl_crystal_colour_primary yellow
_exptl_crystal_density_diffrn 3.749
_exptl_crystal_description plate
_exptl_crystal_F_000 1648
_exptl_crystal_size_max 0.04
_exptl_crystal_size_mid 0.04
_exptl_crystal_size_min 0.01
_refine_diff_density_max 6.709
_refine_diff_density_min -8.171
_refine_diff_density_rms 0.618
_refine_ls_extinction_coef 0.00012(4)
_refine_ls_extinction_expression Fc^*^=kFc[1+0.001xFc^2^\l^3^/sin(2\q)]^-1/4^
_refine_ls_extinction_method 'SHELXL-2018/3 (Sheldrick 2018)'
_refine_ls_goodness_of_fit_ref 1.049
_refine_ls_hydrogen_treatment constr
_refine_ls_matrix_type full
_refine_ls_number_parameters 110
_refine_ls_number_reflns 1669
_refine_ls_number_restraints 0
_refine_ls_restrained_S_all 1.049
_refine_ls_R_factor_all 0.0727
_refine_ls_R_factor_gt 0.0698
_refine_ls_shift/su_max 0.000
_refine_ls_shift/su_mean 0.000
_refine_ls_structure_factor_coef Fsqd
_refine_ls_weighting_details 'w=1/[\s^2^(Fo^2^)+(0.1277P)^2^+100.4844P] where P=(Fo^2^+2Fc^2^)/3'
_refine_ls_weighting_scheme calc
_refine_ls_wR_factor_gt 0.1901
_refine_ls_wR_factor_ref 0.1941
_reflns_Friedel_coverage 0.000
_reflns_number_gt 1546
_reflns_number_total 1669
_reflns_threshold_expression 'I > 2\s(I)'
_cod_data_source_file d4cc01726a2.cif
_cod_data_source_block ui_36_thinplate150816_auto
_cod_depositor_comments 'Adding full bibliography for 7133061--7133065.cif.'
_cod_database_code 7133061
_shelx_shelxl_version_number 2018/3
_chemical_oxdiff_formula 'U Re2 O12'
_shelx_space_group_comment
;
The symmetry employed for this shelxl refinement is uniquely defined
by the following loop, which should always be used as a source of
symmetry information in preference to the above space-group names.
They are only intended as comments.
;
_shelx_estimated_absorpt_t_max 0.553
_shelx_estimated_absorpt_t_min 0.174
_reflns_odcompleteness_completeness 100.00
_reflns_odcompleteness_iscentric 1
_reflns_odcompleteness_theta 74.33
_olex2_refinement_description
;
1. Twinned data refinement
 Scales: 0.514(6)
 0.486(6)
2. Fixed Uiso
 At 1.5 times of:
  All C(H,H,H) groups
3. Others
 Fixed Sof: Re4(0.25) O13(0.25) H16A(0.5) H16B(0.5) H16C(0.5) O12(0.5)
 Re3(0.25) H17A(0.5) H17B(0.5) H17C(0.5) O1(0.25)
4.a Idealised Me refined as rotating group:
 C16(H16A,H16B,H16C), C17(H17A,H17B,H17C)
;
_olex2_submission_special_instructions 'No special instructions were received'
_oxdiff_exptl_absorpt_empirical_details
;
Empirical correction (ABSPACK) includes:
- Absorption correction using spherical harmonics
- Frame scaling
;
_oxdiff_exptl_absorpt_empirical_full_max 3.008
_oxdiff_exptl_absorpt_empirical_full_min 0.507

loop_
_space_group_symop_operation_xyz
'x, y, z'
'-x, y, -z'
'x+1/2, y+1/2, z'
'-x+1/2, y+1/2, -z'
'-x, -y, -z'
'x, -y, z'
'-x+1/2, -y+1/2, -z'
'x+1/2, -y+1/2, z'

loop_
_atom_site_label
_atom_site_type_symbol
_atom_site_fract_x
_atom_site_fract_y
_atom_site_fract_z
_atom_site_U_iso_or_equiv
_atom_site_adp_type
_atom_site_occupancy
_atom_site_site_symmetry_order
_atom_site_calc_flag
_atom_site_refinement_flags_posn
_atom_site_refinement_flags_adp
_atom_site_refinement_flags_occupancy
_atom_site_disorder_assembly
_atom_site_disorder_group
U1 U 0.62195(5) 0.500000 0.49937(6) 0.0194(4) Uani 1 2 d S T P . .
U2 U 0.39990(6) 0.500000 0.25008(6) 0.0279(4) Uani 1 2 d S T P . .
O9 O 0.6252(10) 0.283(2) 0.5005(12) 0.040(4) Uani 1 1 d . . . . .
O7 O 0.4629(15) 0.500000 0.4073(14) 0.032(4) Uiso 1 2 d S . P . .
O6 O 0.3995(13) 0.719(2) 0.2470(10) 0.049(5) Uani 1 1 d . . . . .
O18 O 0.2759(16) 0.500000 0.3133(16) 0.036(5) Uiso 1 2 d S . P . .
Re4 Re 0.1658(2) 0.500000 -0.0071(2) 0.0300(7) Uiso 0.5 2 d S . P . .
O11 O 0.250(2) 0.500000 0.113(2) 0.056(6) Uiso 1 2 d S . P . .
O13 O 0.228(4) 0.500000 -0.079(4) 0.050(12) Uiso 0.5 2 d S . P . .
O8 O 0.5711(16) 0.500000 0.3108(15) 0.036(5) Uiso 1 2 d S . P . .
O10 O 0.7217(14) 0.500000 0.3991(14) 0.036(5) Uani 1 2 d S T P . .
O19 O 0.1966(13) 0.500000 0.4028(14) 0.033(5) Uani 1 2 d S T P . .
C15 C 0.193(2) 0.500000 0.314(2) 0.037(7) Uiso 1 2 d S . P . .
O5 O 0.437(2) 0.500000 0.1033(19) 0.076(10) Uani 1 2 d S T P . .
C14 C 0.659(2) 0.500000 0.322(2) 0.043(9) Uani 1 2 d S T P . .
C16 C 0.108(4) 0.500000 0.229(4) 0.082(15) Uiso 1 2 d S . P . .
H16A H 0.061709 0.573760 0.236550 0.123 Uiso 0.5 1 calc R U P A -1
H16B H 0.081791 0.389517 0.215900 0.123 Uiso 0.5 1 calc R U P A -1
H16C H 0.122126 0.536723 0.174422 0.123 Uiso 0.5 1 calc R U P A -1
O12 O 0.105(4) 0.290(7) -0.020(4) 0.078(14) Uiso 0.5 1 d . . P . .
O21 O 0.5471(17) 0.000000 0.6216(17) 0.040(5) Uani 1 2 d S T P . .
Re3 Re 0.1724(3) 0.4311(6) -0.0066(3) 0.0400(9) Uiso 0.25 1 d . . P . .
Na20 Na 0.3872(7) 0.000000 0.4990(8) 0.026(2) Uani 1 2 d S T P . .
C17 C 0.680(4) 0.500000 0.229(3) 0.073(13) Uiso 1 2 d S . P . .
H17A H 0.743936 0.458860 0.244406 0.110 Uiso 0.5 1 calc R U P B -1
H17B H 0.674338 0.611281 0.203977 0.110 Uiso 0.5 1 calc R U P B -1
H17C H 0.633516 0.429859 0.180264 0.110 Uiso 0.5 1 calc R U P B -1
O1 O 0.087(4) 0.355(7) -0.039(4) 0.022(10) Uiso 0.25 1 d . . P . .

loop_
_atom_site_aniso_label
_atom_site_aniso_U_11
_atom_site_aniso_U_22
_atom_site_aniso_U_33
_atom_site_aniso_U_23
_atom_site_aniso_U_13
_atom_site_aniso_U_12
U1 0.0153(5) 0.0211(5) 0.0198(5) 0.000 0.0052(4) 0.000
U2 0.0191(6) 0.0441(7) 0.0176(6) 0.000 0.0043(4) 0.000
O9 0.036(9) 0.033(8) 0.052(10) 0.000(7) 0.018(8) -0.004(5)
O6 0.053(12) 0.044(10) 0.041(10) 0.007(7) 0.011(10) 0.001(8)
O10 0.023(10) 0.057(14) 0.025(11) 0.000 0.007(9) 0.000
O19 0.013(8) 0.058(14) 0.030(10) 0.000 0.012(8) 0.000
O5 0.034(13) 0.15(3) 0.044(14) 0.000 0.014(12) 0.000
C14 0.041(18) 0.08(3) 0.023(16) 0.000 0.022(14) 0.000
O21 0.045(13) 0.030(10) 0.055(14) 0.000 0.030(12) 0.000
Na20 0.021(5) 0.025(5) 0.029(5) 0.000 0.006(4) 0.000

loop_
_atom_type_symbol
_atom_type_description
_atom_type_scat_dispersion_real
_atom_type_scat_dispersion_imag
_atom_type_scat_source
C C 0.0181 0.0091 'International Tables Vol C Tables 4.2.6.8 and 6.1.1.4'
H H 0.0000 0.0000 'International Tables Vol C Tables 4.2.6.8 and 6.1.1.4'
Na Na 0.1353 0.1239 'International Tables Vol C Tables 4.2.6.8 and 6.1.1.4'
O O 0.0492 0.0322 'International Tables Vol C Tables 4.2.6.8 and 6.1.1.4'
Re Re -5.2083 5.8923 'International Tables Vol C Tables 4.2.6.8 and 6.1.1.4'
U U -4.3638 13.4090 'International Tables Vol C Tables 4.2.6.8 and 6.1.1.4'

loop_
_geom_angle_atom_site_label_1
_geom_angle_atom_site_label_2
_geom_angle_atom_site_label_3
_geom_angle
_geom_angle_site_symmetry_1
_geom_angle_site_symmetry_3
_geom_angle_publ_flag
U1 U1 U2 61.71(3) 5_666 . ?
U1 U1 U2 61.47(3) 5_666 5_666 ?
U2 U1 U2 123.18(2) . 5_666 ?
O9 U1 U1 91.4(5) 6_565 5_666 ?
O9 U1 U1 91.4(5) . 5_666 ?
O9 U1 U2 91.1(5) 6_565 . ?
O9 U1 U2 90.2(5) 6_565 5_666 ?
O9 U1 U2 91.1(5) . . ?
O9 U1 U2 90.2(5) . 5_666 ?
O9 U1 O9 177.1(9) 6_565 . ?
O9 U1 O7 90.9(5) 6_565 5_666 ?
O9 U1 O7 91.4(5) 6_565 . ?
O9 U1 O7 91.4(5) . . ?
O9 U1 O7 90.9(5) . 5_666 ?
O9 U1 O18 89.3(5) . 5_666 ?
O9 U1 O18 89.3(5) 6_565 5_666 ?
O9 U1 O8 90.3(5) 6_565 . ?
O9 U1 O8 90.3(5) . . ?
O9 U1 O10 89.1(5) 6_565 . ?
O9 U1 O10 89.1(5) . . ?
O9 U1 O19 88.6(5) . 5_666 ?
O9 U1 O19 88.6(5) 6_565 5_666 ?
O9 U1 C14 89.6(5) 6_565 . ?
O9 U1 C14 89.6(5) . . ?
O7 U1 U1 34.4(5) 5_666 5_666 ?
O7 U1 U1 34.5(5) . 5_666 ?
O7 U1 U2 96.1(5) 5_666 . ?
O7 U1 U2 27.1(5) 5_666 5_666 ?
O7 U1 U2 96.0(5) . 5_666 ?
O7 U1 U2 27.2(5) . . ?
O7 U1 O7 68.9(8) . 5_666 ?
O7 U1 O18 64.6(7) 5_666 5_666 ?
O7 U1 O18 133.4(8) . 5_666 ?
O7 U1 O8 132.7(7) 5_666 . ?
O7 U1 O8 63.9(7) . . ?
O7 U1 O10 112.8(7) . . ?
O7 U1 O10 178.3(6) 5_666 . ?
O7 U1 O19 177.6(7) . 5_666 ?
O7 U1 O19 113.5(7) 5_666 5_666 ?
O7 U1 C14 89.8(8) . . ?
O7 U1 C14 158.6(9) 5_666 . ?
O18 U1 U1 98.9(5) 5_666 5_666 ?
O18 U1 U2 160.7(5) 5_666 . ?
O18 U1 U2 37.5(5) 5_666 5_666 ?
O18 U1 O8 162.7(6) 5_666 . ?
O18 U1 C14 136.8(8) 5_666 . ?
O8 U1 U1 98.4(5) . 5_666 ?
O8 U1 U2 159.8(5) . 5_666 ?
O8 U1 U2 36.7(5) . . ?
O8 U1 C14 25.9(8) . . ?
O10 U1 U1 147.3(4) . 5_666 ?
O10 U1 U2 85.6(4) . . ?
O10 U1 U2 151.2(4) . 5_666 ?
O10 U1 O18 113.8(7) . 5_666 ?
O10 U1 O8 48.9(7) . . ?
O10 U1 O19 64.8(6) . 5_666 ?
O10 U1 C14 23.0(8) . . ?
O19 U1 U1 147.9(4) 5_666 5_666 ?
O19 U1 U2 150.4(4) 5_666 . ?
O19 U1 U2 86.4(4) 5_666 5_666 ?
O19 U1 O18 48.9(6) 5_666 5_666 ?
O19 U1 O8 113.7(7) 5_666 . ?
O19 U1 C14 87.9(8) 5_666 . ?
C14 U1 U1 124.2(7) . 5_666 ?
C14 U1 U2 174.3(7) . 5_666 ?
C14 U1 U2 62.5(7) . . ?
U1 U2 U1 56.82(2) . 5_666 ?
O7 U2 U1 28.4(6) . . ?
O7 U2 U1 28.4(6) . 5_666 ?
O7 U2 O18 69.2(7) . . ?
O7 U2 O11 142.7(9) . . ?
O7 U2 O8 69.4(8) . . ?
O7 U2 O5 144.2(8) . . ?
O6 U2 U1 91.4(5) . 5_666 ?
O6 U2 U1 91.0(5) . . ?
O6 U2 U1 91.0(5) 6_565 . ?
O6 U2 U1 91.4(5) 6_565 5_666 ?
O6 U2 O7 91.4(5) 6_565 . ?
O6 U2 O7 91.4(5) . . ?
O6 U2 O6 177.1(10) . 6_565 ?
O6 U2 O18 90.9(6) . . ?
O6 U2 O18 90.9(6) 6_565 . ?
O6 U2 O11 89.2(5) 6_565 . ?
O6 U2 O11 89.2(5) . . ?
O6 U2 O8 90.1(6) . . ?
O6 U2 O8 90.1(6) 6_565 . ?
O6 U2 O5 88.6(6) . . ?
O6 U2 O5 88.6(6) 6_565 . ?
O18 U2 U1 40.8(5) . 5_666 ?
O18 U2 U1 97.6(5) . . ?
O18 U2 O5 146.6(8) . . ?
O11 U2 U1 114.3(7) . 5_666 ?
O11 U2 U1 171.1(7) . . ?
O11 U2 O18 73.5(9) . . ?
O11 U2 O8 147.9(9) . . ?
O11 U2 O5 73.1(9) . . ?
O8 U2 U1 40.9(5) . . ?
O8 U2 U1 97.8(5) . 5_666 ?
O8 U2 O18 138.6(7) . . ?
O8 U2 O5 74.8(8) . . ?
O5 U2 U1 115.7(6) . . ?
O5 U2 U1 172.6(6) . 5_666 ?
U1 O9 Na20 173.8(9) . 5_656 ?
U1 O7 U1 111.1(8) . 5_666 ?
U2 O7 U1 124.4(10) . . ?
U2 O7 U1 124.5(10) . 5_666 ?
U2 O18 U1 101.7(8) . 5_666 ?
C15 O18 U1 98.8(19) . 5_666 ?
C15 O18 U2 159(2) . . ?
O11 Re4 O12 103.5(16) . . ?
O11 Re4 O12 103.5(16) . 6_565 ?
O13 Re4 O11 107(2) . . ?
O13 Re4 O12 107.8(17) . 6_565 ?
O13 Re4 O12 107.8(17) . . ?
O12 Re4 O12 126(3) . 6_565 ?
Re3 Re4 O11 86.1(7) 6_565 . ?
Re3 Re4 O11 86.1(7) . . ?
Re3 Re4 O13 82.5(7) . . ?
Re3 Re4 O13 82.5(7) 6_565 . ?
Re3 Re4 O12 36.8(17) . . ?
Re3 Re4 O12 162.7(18) . 6_565 ?
Re3 Re4 O12 162.7(18) 6_565 . ?
Re3 Re4 O12 36.8(17) 6_565 6_565 ?
Re3 Re4 Re3 160.4(12) 6_565 . ?
Re3 Re4 O1 52(2) 6_565 6_565 ?
Re3 Re4 O1 146(2) . 6_565 ?
Re3 Re4 O1 146(2) 6_565 . ?
Re3 Re4 O1 52(2) . . ?
O1 Re4 O11 117.1(19) 6_565 . ?
O1 Re4 O11 117.1(19) . . ?
O1 Re4 O13 111(2) . . ?
O1 Re4 O13 111(2) 6_565 . ?
O1 Re4 O12 17(2) 6_565 6_565 ?
O1 Re4 O12 110(3) . 6_565 ?
O1 Re4 O12 110(3) 6_565 . ?
O1 Re4 O12 17(2) . . ?
O1 Re4 O1 94(4) . 6_565 ?
Re4 O11 U2 161.2(16) . . ?
Re4 O11 Re3 18.4(3) . 6_565 ?
Re4 O11 Re3 18.4(3) . . ?
Re3 O11 U2 151.9(12) 6_565 . ?
Re3 O11 U2 151.9(12) . . ?
Re3 O11 Re3 36.3(6) 6_565 . ?
Re4 O13 Re3 19.1(6) . 6_565 ?
Re4 O13 Re3 19.1(6) . . ?
Re3 O13 Re3 37.9(12) 6_565 . ?
U2 O8 U1 102.4(8) . . ?
C14 O8 U1 91.2(17) . . ?
C14 O8 U2 166(2) . . ?
C14 O10 U1 98.5(19) . . ?
C14 O10 Na20 150(2) . 3 ?
Na20 O10 U1 111.3(8) 3 . ?
C15 O19 U1 100.3(17) . 5_666 ?
C15 O19 Na20 147.4(19) . 7_556 ?
Na20 O19 U1 112.3(8) 7_556 5_666 ?
O18 C15 O19 112(3) . . ?
O18 C15 C16 123(4) . . ?
O19 C15 C16 125(4) . . ?
O8 C14 U1 63.0(15) . . ?
O8 C14 C17 117(3) . . ?
O10 C14 U1 58.5(16) . . ?
O10 C14 O8 121(3) . . ?
O10 C14 C17 121(3) . . ?
C17 C14 U1 180(3) . . ?
C15 C16 H16A 109.5 . . ?
C15 C16 H16B 109.5 . . ?
C15 C16 H16C 109.5 . . ?
H16A C16 H16B 109.5 . . ?
H16A C16 H16C 109.5 . . ?
H16B C16 H16C 109.5 . . ?
Re4 O12 Re3 3.9(4) . 6_565 ?
Re3 O12 Re4 13.1(7) . . ?
Re3 O12 Re3 17.0(10) . 6_565 ?
O1 O12 Re4 51(7) . . ?
O1 O12 Re3 63(8) . . ?
O1 O12 Re3 48(7) . 6_565 ?
Na20 O21 Na20 91.3(9) . 5_656 ?
Re4 Re3 O11 75.5(7) . . ?
Re4 Re3 O13 78.4(9) . . ?
Re4 Re3 O12 13.4(14) . 6_565 ?
Re4 Re3 O12 130(2) . . ?
Re4 Re3 Re3 9.8(6) . 6_565 ?
Re4 Re3 O1 108(2) . . ?
Re4 Re3 O1 25.1(16) . 6_565 ?
O11 Re3 O12 83.3(13) . 6_565 ?
O11 Re3 O1 93.9(15) . 6_565 ?
O13 Re3 O11 103.8(18) . . ?
O13 Re3 O12 86.7(14) . 6_565 ?
O13 Re3 O1 90.0(17) . 6_565 ?
O12 Re3 O11 121(2) . . ?
O12 Re3 O13 130(2) . . ?
O12 Re3 O12 117(3) . 6_565 ?
O12 Re3 O1 106(3) . 6_565 ?
Re3 Re3 O11 71.8(3) 6_565 . ?
Re3 Re3 O13 71.0(6) 6_565 . ?
Re3 Re3 O12 140(2) 6_565 . ?
Re3 Re3 O12 23.1(13) 6_565 6_565 ?
Re3 Re3 O1 118(2) 6_565 . ?
Re3 Re3 O1 34.3(15) 6_565 6_565 ?
O1 Re3 O11 131(2) . . ?
O1 Re3 O13 125(3) . . ?
O1 Re3 O12 12.2(19) 6_565 6_565 ?
O1 Re3 O12 95(3) . 6_565 ?
O1 Re3 O12 24(3) . . ?
O1 Re3 O1 83(4) . 6_565 ?
U1 Na20 U1 87.89(14) 3_445 5_666 ?
U1 Na20 U1 87.89(14) 3_445 5_656 ?
U1 Na20 U1 175.7(3) 5_666 5_656 ?
O9 Na20 U1 2.7(4) 2_656 5_666 ?
O9 Na20 U1 173.1(5) 2_656 5_656 ?
O9 Na20 U1 173.1(5) 5_656 5_666 ?
O9 Na20 U1 85.2(4) 5_656 3_445 ?
O9 Na20 U1 85.2(4) 2_656 3_445 ?
O9 Na20 U1 2.7(4) 5_656 5_656 ?
O9 Na20 O9 170.4(9) 5_656 2_656 ?
O9 Na20 O10 86.2(4) 2_656 3_445 ?
O9 Na20 O10 86.2(4) 5_656 3_445 ?
O9 Na20 O19 86.0(5) 2_656 7_556 ?
O9 Na20 O19 86.0(5) 5_656 7_556 ?
O9 Na20 O21 93.6(5) 5_656 5_656 ?
O9 Na20 O21 93.2(5) 2_656 . ?
O9 Na20 O21 93.2(5) 5_656 . ?
O9 Na20 O21 93.6(5) 2_656 5_656 ?
O9 Na20 Na20 94.8(4) 5_656 5_656 ?
O9 Na20 Na20 94.8(4) 2_656 5_656 ?
O10 Na20 U1 35.8(5) 3_445 3_445 ?
O10 Na20 U1 88.47(14) 3_445 5_656 ?
O10 Na20 U1 88.47(14) 3_445 5_666 ?
O10 Na20 O21 100.5(9) 3_445 5_656 ?
O10 Na20 O21 170.7(9) 3_445 . ?
O10 Na20 Na20 144.8(8) 3_445 5_656 ?
O19 Na20 U1 88.10(15) 7_556 5_666 ?
O19 Na20 U1 35.7(5) 7_556 3_445 ?
O19 Na20 U1 88.10(15) 7_556 5_656 ?
O19 Na20 O10 71.5(7) 7_556 3_445 ?
O19 Na20 O21 172.1(9) 7_556 5_656 ?
O19 Na20 O21 99.2(8) 7_556 . ?
O19 Na20 Na20 143.7(7) 7_556 5_656 ?
O21 Na20 U1 91.75(15) 5_656 5_666 ?
O21 Na20 U1 91.27(14) . 5_656 ?
O21 Na20 U1 91.27(14) . 5_666 ?
O21 Na20 U1 135.0(7) . 3_445 ?
O21 Na20 U1 91.75(15) 5_656 5_656 ?
O21 Na20 U1 136.3(7) 5_656 3_445 ?
O21 Na20 O21 88.7(9) . 5_656 ?
O21 Na20 Na20 44.5(6) . 5_656 ?
O21 Na20 Na20 44.2(6) 5_656 5_656 ?
Na20 Na20 U1 92.11(14) 5_656 5_656 ?
Na20 Na20 U1 179.4(5) 5_656 3_445 ?
Na20 Na20 U1 92.11(14) 5_656 5_666 ?
C14 C17 H17A 109.5 . . ?
C14 C17 H17B 109.5 . . ?
C14 C17 H17C 109.5 . . ?
H17A C17 H17B 109.5 . . ?
H17A C17 H17C 109.5 . . ?
H17B C17 H17C 109.5 . . ?
Re4 O1 Re3 8.6(6) . 6_565 ?
O12 O1 Re4 112(9) . . ?
O12 O1 Re3 93(9) . . ?
O12 O1 Re3 120(9) . 6_565 ?
Re3 O1 Re4 19.6(8) . . ?
Re3 O1 Re3 28.2(12) . 6_565 ?

loop_
_geom_bond_atom_site_label_1
_geom_bond_atom_site_label_2
_geom_bond_distance
_geom_bond_site_symmetry_2
_geom_bond_publ_flag
U1 U1 3.7253(15) 5_666 ?
U1 U2 3.9106(11) . ?
U1 U2 3.9192(12) 5_666 ?
U1 O9 1.763(18) 6_565 ?
U1 O9 1.763(18) . ?
U1 O7 2.26(2) 5_666 ?
U1 O7 2.25(2) . ?
U1 O18 2.62(2) 5_666 ?
U1 O8 2.62(2) . ?
U1 O10 2.54(2) . ?
U1 O19 2.555(18) 5_666 ?
U1 C14 2.94(3) . ?
U2 O7 2.167(19) . ?
U2 O6 1.78(2) . ?
U2 O6 1.78(2) 6_565 ?
U2 O18 2.44(2) . ?
U2 O11 2.38(3) . ?
U2 O8 2.39(2) . ?
U2 O5 2.49(3) . ?
O9 Na20 2.309(17) 5_656 ?
O18 C15 1.27(4) . ?
Re4 O11 1.74(3) . ?
Re4 O13 1.70(5) . ?
Re4 O12 1.91(5) 6_565 ?
Re4 O12 1.91(5) . ?
Re4 Re3 0.568(5) 6_565 ?
Re4 Re3 0.568(5) . ?
Re4 O1 1.61(5) 6_565 ?
Re4 O1 1.61(5) . ?
O11 Re3 1.80(3) . ?
O11 Re3 1.80(3) 6_565 ?
O13 Re3 1.72(5) 6_565 ?
O13 Re3 1.72(5) . ?
O8 C14 1.29(4) . ?
O10 C14 1.17(4) . ?
O10 Na20 2.36(2) 3 ?
O19 C15 1.32(4) . ?
O19 Na20 2.31(2) 7_556 ?
C15 C16 1.41(6) . ?
C14 C17 1.56(6) . ?
C16 H16A 0.9700 . ?
C16 H16B 0.9700 . ?
C16 H16C 0.9700 . ?
O12 Re3 1.50(5) . ?
O12 Re3 2.46(6) 6_565 ?
O12 O1 0.60(6) . ?
O21 Na20 2.39(3) . ?
O21 Na20 2.40(2) 5_656 ?
Re3 Re3 1.120(10) 6_565 ?
Re3 O1 2.10(5) 6_565 ?
Re3 O1 1.34(5) . ?
Na20 Na20 3.425(19) 5_656 ?
C17 H17A 0.9700 . ?
C17 H17B 0.9700 . ?
C17 H17C 0.9700 . ?

loop_
_geom_torsion_atom_site_label_1
_geom_torsion_atom_site_label_2
_geom_torsion_atom_site_label_3
_geom_torsion_atom_site_label_4
_geom_torsion
_geom_torsion_site_symmetry_1
_geom_torsion_site_symmetry_2
_geom_torsion_site_symmetry_3
_geom_torsion_site_symmetry_4
_geom_torsion_publ_flag
U1 O18 C15 O19 0.000(4) 5_666 . . . ?
U1 O18 C15 C16 180.000(6) 5_666 . . . ?
U1 O8 C14 O10 0.000(4) . . . . ?
U1 O8 C14 C17 180.000(5) . . . . ?
U1 O10 C14 O8 0.000(5) . . . . ?
U1 O10 C14 C17 180.000(6) . . . . ?
U1 O19 C15 O18 0.000(4) 5_666 . . . ?
U1 O19 C15 C16 180.000(6) 5_666 . . . ?
U2 O18 C15 O19 180.000(12) . . . . ?
U2 O18 C15 C16 0.000(17) . . . . ?
U2 O11 Re3 Re4 -137(2) . . . . ?
U2 O11 Re3 O13 -64(2) . . . . ?
U2 O11 Re3 O12 94(4) . . . . ?
U2 O11 Re3 O12 -149(3) . . . 6_565 ?
U2 O11 Re3 Re3 -128(2) . . . 6_565 ?
U2 O11 Re3 O1 -155(3) . . . 6_565 ?
U2 O11 Re3 O1 121(4) . . . . ?
U2 O8 C14 U1 180.00(2) . . . . ?
U2 O8 C14 O10 180.000(19) . . . . ?
U2 O8 C14 C17 0.000(15) . . . . ?
Re4 O11 Re3 O13 73.9(12) . . . . ?
Re4 O11 Re3 O12 -11.1(14) . . . 6_565 ?
Re4 O11 Re3 O12 -128(3) . . . . ?
Re4 O11 Re3 Re3 9.5(6) . . . 6_565 ?
Re4 O11 Re3 O1 -17.1(16) . . . 6_565 ?
Re4 O11 Re3 O1 -102(3) . . . . ?
Re4 O13 Re3 O11 -71.7(10) . . . . ?
Re4 O13 Re3 O12 10.5(14) . . . 6_565 ?
Re4 O13 Re3 O12 133(3) . . . . ?
Re4 O13 Re3 Re3 -6.8(7) . . . 6_565 ?
Re4 O13 Re3 O1 104(3) . . . . ?
Re4 O13 Re3 O1 22.3(16) . . . 6_565 ?
Re4 O12 Re3 O11 97(3) . . . . ?
Re4 O12 Re3 O13 -112(4) . . . . ?
Re4 O12 Re3 O12 -1.5(11) . . . 6_565 ?
Re4 O12 Re3 Re3 -1.5(11) . . . 6_565 ?
Re4 O12 Re3 O1 -25(9) . . . . ?
Re4 O12 Re3 O1 -8(2) . . . 6_565 ?
Re4 O12 O1 Re3 7(3) . . . . ?
Re4 O12 O1 Re3 -2.0(13) . . . 6_565 ?
Re4 Re3 O1 O12 -160(8) . . . . ?
Re4 Re3 O1 Re3 3.0(8) . . . 6_565 ?
O11 Re4 O13 Re3 83.6(7) . . . . ?
O11 Re4 O13 Re3 -83.6(7) . . . 6_565 ?
O11 Re4 Re3 O13 -108(2) . . . . ?
O11 Re4 Re3 O12 119(3) . . . . ?
O11 Re4 Re3 O12 124(6) . . . 6_565 ?
O11 Re4 Re3 Re3 -67(4) . . . 6_565 ?
O11 Re4 Re3 O1 129(2) . . . . ?
O11 Re4 Re3 O1 136(4) . . . 6_565 ?
O11 Re4 O1 O12 -39(10) . . . . ?
O11 Re4 O1 Re3 -61(2) . . . . ?
O11 Re4 O1 Re3 129(4) . . . 6_565 ?
O11 Re3 O1 Re4 86(2) . . . . ?
O11 Re3 O1 O12 -74(9) . . . . ?
O11 Re3 O1 Re3 89(2) . . . 6_565 ?
O13 Re4 O11 U2 0.000(1) . . . . ?
O13 Re4 O11 Re3 -81.0(6) . . . . ?
O13 Re4 O11 Re3 81.0(6) . . . 6_565 ?
O13 Re4 Re3 O11 108(2) . . . . ?
O13 Re4 Re3 O12 -128(6) . . . 6_565 ?
O13 Re4 Re3 O12 -134(3) . . . . ?
O13 Re4 Re3 Re3 41(4) . . . 6_565 ?
O13 Re4 Re3 O1 -123(3) . . . . ?
O13 Re4 Re3 O1 -116(4) . . . 6_565 ?
O13 Re4 O1 O12 84(10) . . . . ?
O13 Re4 O1 Re3 -108(4) . . . 6_565 ?
O13 Re4 O1 Re3 62(2) . . . . ?
O13 Re3 O1 Re4 -88(2) . . . . ?
O13 Re3 O1 O12 112(8) . . . . ?
O13 Re3 O1 Re3 -85(2) . . . 6_565 ?
O12 Re4 O11 U2 113.6(17) . . . . ?
O12 Re4 O11 U2 -113.6(17) 6_565 . . . ?
O12 Re4 O11 Re3 -32.7(17) 6_565 . . 6_565 ?
O12 Re4 O11 Re3 -165.4(18) . . . 6_565 ?
O12 Re4 O11 Re3 165.4(18) 6_565 . . . ?
O12 Re4 O11 Re3 32.7(17) . . . . ?
O12 Re4 O13 Re3 -165.7(19) 6_565 . . . ?
O12 Re4 O13 Re3 -27.1(19) . . . . ?
O12 Re4 O13 Re3 165.7(19) . . . 6_565 ?
O12 Re4 O13 Re3 27.1(19) 6_565 . . 6_565 ?
O12 Re4 Re3 O11 -124(6) 6_565 . . . ?
O12 Re4 Re3 O11 -119(3) . . . . ?
O12 Re4 Re3 O13 128(6) 6_565 . . . ?
O12 Re4 Re3 O13 134(3) . . . . ?
O12 Re4 Re3 O12 -6(4) 6_565 . . . ?
O12 Re4 Re3 O12 6(4) . . . 6_565 ?
O12 Re4 Re3 Re3 174(4) . . . 6_565 ?
O12 Re4 Re3 Re3 169(8) 6_565 . . 6_565 ?
O12 Re4 Re3 O1 17(5) . . . 6_565 ?
O12 Re4 Re3 O1 5(7) 6_565 . . . ?
O12 Re4 Re3 O1 10(4) . . . . ?
O12 Re4 Re3 O1 12(7) 6_565 . . 6_565 ?
O12 Re4 O1 O12 -157(10) 6_565 . . . ?
O12 Re4 O1 Re3 -21(8) . . . . ?
O12 Re4 O1 Re3 168(7) . . . 6_565 ?
O12 Re4 O1 Re3 -179(2) 6_565 . . . ?
O12 Re4 O1 Re3 11(3) 6_565 . . 6_565 ?
O12 Re3 O1 Re4 160(8) . . . . ?
O12 Re3 O1 Re4 1.1(16) 6_565 . . . ?
O12 Re3 O1 O12 -159(9) 6_565 . . . ?
O12 Re3 O1 Re3 4.1(17) 6_565 . . 6_565 ?
O12 Re3 O1 Re3 163(7) . . . 6_565 ?
Re3 Re4 O11 U2 81.0(6) . . . . ?
Re3 Re4 O11 U2 -81.0(6) 6_565 . . . ?
Re3 Re4 O11 Re3 -162.0(12) 6_565 . . . ?
Re3 Re4 O11 Re3 162.0(12) . . . 6_565 ?
Re3 Re4 O13 Re3 167.2(14) 6_565 . . . ?
Re3 Re4 O13 Re3 -167.2(14) . . . 6_565 ?
Re3 Re4 Re3 O11 67(4) 6_565 . . . ?
Re3 Re4 Re3 O13 -41(4) 6_565 . . . ?
Re3 Re4 Re3 O12 -169(8) 6_565 . . 6_565 ?
Re3 Re4 Re3 O12 -174(4) 6_565 . . . ?
Re3 Re4 Re3 O1 -157(6) 6_565 . . 6_565 ?
Re3 Re4 Re3 O1 -164(4) 6_565 . . . ?
Re3 Re4 O1 O12 21(8) . . . . ?
Re3 Re4 O1 O12 -168(7) 6_565 . . . ?
Re3 Re4 O1 Re3 -170(3) . . . 6_565 ?
Re3 Re4 O1 Re3 170(3) 6_565 . . . ?
Re3 O11 Re3 Re4 -9.5(6) 6_565 . . . ?
Re3 O11 Re3 O13 64.4(10) 6_565 . . . ?
Re3 O11 Re3 O12 -138(3) 6_565 . . . ?
Re3 O11 Re3 O12 -20.6(13) 6_565 . . 6_565 ?
Re3 O11 Re3 O1 -26.6(15) 6_565 . . 6_565 ?
Re3 O11 Re3 O1 -111(3) 6_565 . . . ?
Re3 O13 Re3 Re4 6.8(7) 6_565 . . . ?
Re3 O13 Re3 O11 -65.0(10) 6_565 . . . ?
Re3 O13 Re3 O12 17.3(13) 6_565 . . 6_565 ?
Re3 O13 Re3 O12 140(3) 6_565 . . . ?
Re3 O13 Re3 O1 29.1(16) 6_565 . . 6_565 ?
Re3 O13 Re3 O1 111(3) 6_565 . . . ?
Re3 O12 Re3 Re4 1.5(10) 6_565 . . . ?
Re3 O12 Re3 O11 99(3) 6_565 . . . ?
Re3 O12 Re3 O13 -110(4) 6_565 . . . ?
Re3 O12 Re3 O12 0.003(1) 6_565 . . 6_565 ?
Re3 O12 Re3 O1 -6(3) 6_565 . . 6_565 ?
Re3 O12 Re3 O1 -24(10) 6_565 . . . ?
Re3 O12 O1 Re4 -7(3) . . . . ?
Re3 O12 O1 Re4 2.0(13) 6_565 . . . ?
Re3 O12 O1 Re3 -9(4) . . . 6_565 ?
Re3 O12 O1 Re3 9(4) 6_565 . . . ?
Re3 Re3 O1 Re4 -3.0(8) 6_565 . . . ?
Re3 Re3 O1 O12 -163(7) 6_565 . . . ?
Na20 O10 C14 U1 180.000(12) 3 . . . ?
Na20 O10 C14 O8 180.000(7) 3 . . . ?
Na20 O10 C14 C17 0.000(13) 3 . . . ?
Na20 O19 C15 O18 180.000(6) 7_556 . . . ?
Na20 O19 C15 C16 0.000(12) 7_556 . . . ?
O1 Re4 O11 U2 125(2) . . . . ?
O1 Re4 O11 U2 -125(2) 6_565 . . . ?
O1 Re4 O11 Re3 -44(2) 6_565 . . 6_565 ?
O1 Re4 O11 Re3 44(2) . . . . ?
O1 Re4 O11 Re3 -154(2) . . . 6_565 ?
O1 Re4 O11 Re3 154(2) 6_565 . . . ?
O1 Re4 O13 Re3 148(2) . . . 6_565 ?
O1 Re4 O13 Re3 45(2) 6_565 . . 6_565 ?
O1 Re4 O13 Re3 -148(2) 6_565 . . . ?
O1 Re4 O13 Re3 -45(2) . . . . ?
O1 Re4 Re3 O11 -129(2) . . . . ?
O1 Re4 Re3 O11 -136(4) 6_565 . . . ?
O1 Re4 Re3 O13 123(3) . . . . ?
O1 Re4 Re3 O13 116(4) 6_565 . . . ?
O1 Re4 Re3 O12 -10(4) . . . . ?
O1 Re4 Re3 O12 -12(7) 6_565 . . 6_565 ?
O1 Re4 Re3 O12 -17(5) 6_565 . . . ?
O1 Re4 Re3 O12 -5(7) . . . 6_565 ?
O1 Re4 Re3 Re3 164(4) . . . 6_565 ?
O1 Re4 Re3 Re3 157(6) 6_565 . . 6_565 ?
O1 Re4 Re3 O1 -7.1(19) 6_565 . . . ?
O1 Re4 Re3 O1 7.1(19) . . . 6_565 ?
O1 Re4 O1 O12 -162(8) 6_565 . . . ?
O1 Re4 O1 Re3 176.1(10) 6_565 . . . ?
O1 Re4 O1 Re3 5.6(15) 6_565 . . 6_565 ?
O1 O12 Re3 Re4 25(9) . . . . ?
O1 O12 Re3 O11 122(8) . . . . ?
O1 O12 Re3 O13 -87(9) . . . . ?
O1 O12 Re3 O12 24(10) . . . 6_565 ?
O1 O12 Re3 Re3 24(10) . . . 6_565 ?
O1 O12 Re3 O1 17(8) . . . 6_565 ?
O1 Re3 O1 Re4 -3.0(8) 6_565 . . . ?
O1 Re3 O1 O12 -163(7) 6_565 . . . ?
O1 Re3 O1 Re3 0.002(4) 6_565 . . 6_565 ?

loop_
_twin_individual_id
_twin_individual_mass_fraction_refined
1 0.514(6)
2 0.486(6)
